data_2241638
loop_
_publ_author_name
'David, R\'enald'

_publ_section_title
;
 Synthesis and crystal structure of Na~4~Ni~7~(AsO~4~)~6~
;
_journal_coeditor_code VN2109
_journal_issue 5
_journal_name_full 'Acta Crystallographica Section E'
_journal_page_first 632
_journal_page_last 634
_journal_paper_doi 10.1107/S2056989016005417
_journal_volume 72
_journal_year 2016
_chemical_formula_iupac 'Na4 Ni7 (As O4)6'
_chemical_formula_sum 'As6 Na4 Ni7 O24'
_chemical_formula_weight 1336.3
_chemical_name_systematic
;
Tetrasodium heptanickel hexaarsenate
;
_space_group_IT_number 12
_symmetry_cell_setting monoclinic
_symmetry_space_group_name_Hall '-C 2y'
_symmetry_space_group_name_H-M 'C 1 2/m 1'
_cell_angle_alpha 90
_cell_angle_beta 118.299(2)
_cell_angle_gamma 90
_cell_formula_units_Z 4
_cell_length_a 14.5383(11)
_cell_length_b 14.5047(11)
_cell_length_c 10.6120(8)
_cell_measurement_reflns_used 38754
_cell_measurement_temperature 293
_cell_measurement_theta_max 33.28
_cell_measurement_theta_min 2.12
_cell_volume 1970.3(3)
_computing_cell_refinement
;
SAINT (Bruker, 2015)
;
_computing_data_collection
;
APEX3 (Bruker, 2015)
;
_computing_data_reduction
;
SAINT (Bruker, 2015)
;
_computing_molecular_graphics
;
DIAMOND (Brandenburg, 2006)
;
_computing_publication_material
;
publCIF (Westrip, 2010)
;
_computing_structure_refinement
;
JANA2006 (Pet\<r\'i\<ccek <i>et al.</i>,  2014
;
_computing_structure_solution
;
SUPERFLIP (Palatinus & Chapuis, 2007)
;
_diffrn_ambient_temperature 293
_diffrn_measured_fraction_theta_full 0.98
_diffrn_measured_fraction_theta_max 0.96
_diffrn_measurement_device_type 'Bruker D8 Venture'
_diffrn_measurement_method 'phi scan'
_diffrn_radiation_source 'X-ray tube'
_diffrn_radiation_type 'Mo K\a'
_diffrn_radiation_wavelength 0.71073
_diffrn_reflns_av_R_equivalents 0.0361
_diffrn_reflns_limit_h_max 20
_diffrn_reflns_limit_h_min -21
_diffrn_reflns_limit_k_max 21
_diffrn_reflns_limit_k_min -22
_diffrn_reflns_limit_l_max 16
_diffrn_reflns_limit_l_min -16
_diffrn_reflns_number 48075
_diffrn_reflns_theta_full 32.91
_diffrn_reflns_theta_max 33.27
_diffrn_reflns_theta_min 2.12
_exptl_absorpt_coefficient_mu 16.759
_exptl_absorpt_correction_T_max 0.7466
_exptl_absorpt_correction_T_min 0.6403
_exptl_absorpt_correction_type multi-scan
_exptl_absorpt_process_details
;
(<i>SADABS</i>; Bruker, 2015)
;
_exptl_crystal_colour brown
_exptl_crystal_density_diffrn 4.5047
_exptl_crystal_description irregular
_exptl_crystal_F_000 2520
_exptl_crystal_size_max 0.07
_exptl_crystal_size_mid 0.06
_exptl_crystal_size_min 0.04
_refine_diff_density_max 3.34
_refine_diff_density_min -2.22
_refine_ls_extinction_method none
_refine_ls_goodness_of_fit_ref 2.73
_refine_ls_number_constraints 0
_refine_ls_number_parameters 146
_refine_ls_number_reflns 3773
_refine_ls_number_restraints 0
_refine_ls_R_factor_all 0.0592
_refine_ls_R_factor_gt 0.0391
_refine_ls_shift/su_max 0.0148
_refine_ls_shift/su_mean 0.0024
_refine_ls_structure_factor_coef F
_refine_ls_weighting_details w=1/(\s^2^(F)+0.0001F^2^)
_refine_ls_weighting_scheme sigma
_refine_ls_wR_factor_gt 0.0509
_refine_ls_wR_factor_ref 0.0518
_reflns_number_gt 2901
_reflns_number_total 3773
_reflns_threshold_expression I>3\s(I)
_cod_data_source_file vn2109sup1.cif
_cod_data_source_block I
_cod_original_sg_symbol_H-M 'C 2/m'
_cod_database_code 2241638

loop_
_space_group_symop_id
_space_group_symop_operation_xyz
1 x,y,z
2 -x,y,-z
3 -x,-y,-z
4 x,-y,z
5 x+1/2,y+1/2,z
6 -x+1/2,y+1/2,-z
7 -x+1/2,-y+1/2,-z
8 x+1/2,-y+1/2,z

loop_
_atom_site_type_symbol
_atom_site_label
_atom_site_fract_x
_atom_site_fract_y
_atom_site_fract_z
_atom_site_U_iso_or_equiv
_atom_site_adp_type
_atom_site_calc_flag
_atom_site_occupancy
Ni Ni1 0.5 0 0 0.0068(4) Uani d 1
Ni Ni2a 0.5 0.1306(6) 0.5 0.0078(8) Uani d 0.80(4)
Ni Ni2b 0.5 0.166(5) 0.5 0.027(7) Uani d 0.20(4)
Ni Ni3 0.91312(4) 0.18257(3) 0.23065(6) 0.00542(19) Uani d 1
Ni Ni4 0.59336(4) 0.18693(3) 0.26615(6) 0.00530(19) Uani d 1
Ni Ni5 0.5 0.32688(6) 0 0.0112(3) Uani d 1
Ni Ni6 0 0 0.5 0.0061(4) Uani d 1
As As1 0.85957(3) 0.18473(3) 0.45674(4) 0.00503(16) Uani d 1
As As2 0.65106(3) 0.18354(3) 0.05278(4) 0.00470(15) Uani d 1
As As3 0.47038(5) 0 0.28662(6) 0.0062(2) Uani d 1
As As4 0.45990(5) 0.5 -0.20991(6) 0.0056(2) Uani d 1
Na Na1 0.2934(2) 0.5 -0.0189(3) 0.0304(13) Uani d 1
Na Na2 0.25173(16) 0.11586(14) 0.3367(2) 0.0305(9) Uani d 1
Na Na3 0.7399(2) 0 0.3103(4) 0.0435(15) Uani d 1
O O1 0.6079(2) 0.09855(19) 0.1237(3) 0.0067(5) Uiso d 1
O O2 0.8783(2) 0.2776(2) 0.3717(3) 0.0125(6) Uiso d 1
O O3 0.4137(3) 0 0.1101(4) 0.0104(8) Uiso d 1
O O4 0.4391(2) 0.21767(19) 0.1132(3) 0.0090(6) Uiso d 1
O O5 0.7665(2) 0.1552(2) 0.0682(3) 0.0097(6) Uiso d 1
O O6 0.5380(2) 0.4081(2) -0.1240(3) 0.0096(6) Uiso d 1
O O8 0.3535(3) 0.5 -0.1899(5) 0.0140(9) Uiso d 1
O O9 0.3901(4) 0 0.3581(5) 0.0232(11) Uiso d 1
O O10 0.9333(2) 0.20454(19) 0.6329(3) 0.0089(6) Uiso d 1
O O11 0.5468(2) 0.0939(2) 0.3604(3) 0.0115(6) Uiso d 1
O O12 0.7395(2) 0.1588(2) 0.4274(3) 0.0096(6) Uiso d 1
O O13 0.6448(2) 0.27433(19) 0.1522(3) 0.0092(6) Uiso d 1
O O14 0.4220(3) 0.5 -0.3841(4) 0.0108(9) Uiso d 1
O O15 0.8965(2) 0.10027(18) 0.3788(3) 0.0062(5) Uiso d 1

loop_
_atom_site_aniso_label
_atom_site_aniso_U_11
_atom_site_aniso_U_22
_atom_site_aniso_U_33
_atom_site_aniso_U_12
_atom_site_aniso_U_13
_atom_site_aniso_U_23
_atom_site_aniso_type_symbol
Ni1 0.0070(5) 0.0067(5) 0.0068(5) 0 0.0032(4) 0 Ni
Ni2a 0.0102(7) 0.006(2) 0.0096(7) 0 0.0068(5) 0 Ni
Ni2b 0.021(3) 0.04(2) 0.019(3) 0 0.010(2) 0 Ni
Ni3 0.0047(2) 0.0062(3) 0.0048(3) -0.00029(18) 0.0018(2) 0.00088(18) Ni
Ni4 0.0050(2) 0.0057(3) 0.0048(3) 0.00053(18) 0.0020(2) -0.00048(18) Ni
Ni5 0.0097(4) 0.0149(4) 0.0084(4) 0 0.0039(3) 0 Ni
Ni6 0.0070(5) 0.0048(5) 0.0066(5) 0 0.0033(4) 0 Ni
As1 0.0049(2) 0.0058(2) 0.0047(2) 0.00044(14) 0.00248(16) 0.00007(14) As
As2 0.00360(19) 0.0057(2) 0.0046(2) 0.00079(14) 0.00184(16) 0.00099(14) As
As3 0.0082(3) 0.0051(3) 0.0054(3) 0 0.0032(2) 0 As
As4 0.0061(3) 0.0044(3) 0.0058(3) 0 0.0024(2) 0 As
Na1 0.0270(17) 0.0353(17) 0.0297(17) 0 0.0141(14) 0 Na
Na2 0.0251(11) 0.0240(11) 0.0399(14) -0.0090(9) 0.0134(10) -0.0080(10) Na
Na3 0.0236(17) 0.0179(15) 0.061(2) 0 -0.0026(16) 0 Na

loop_
_atom_type_symbol
_atom_type_scat_dispersion_real
_atom_type_scat_dispersion_imag
_atom_type_scat_source
As 0.0499 2.0058 'International Tables Vol C tables 4.2.6.8 and 6.1.1.1'
Na 0.0362 0.0249 'International Tables Vol C tables 4.2.6.8 and 6.1.1.1'
Ni 0.3393 1.1124 'International Tables Vol C tables 4.2.6.8 and 6.1.1.1'
O 0.0106 0.0060 'International Tables Vol C tables 4.2.6.8 and 6.1.1.1'

loop_
_geom_angle_atom_site_label_1
_geom_angle_atom_site_label_2
_geom_angle_atom_site_label_3
_geom_angle_site_symmetry_1
_geom_angle_site_symmetry_3
_geom_angle
O1 Ni1 O1 . 2_655 92.53(10)
O1 Ni1 O1 . 3_655 180.0(5)
O1 Ni1 O1 . 4_555 87.47(10)
O1 Ni1 O3 . . 96.97(12)
O1 Ni1 O3 . 2_655 83.03(12)
O1 Ni1 O1 2_655 3_655 87.47(10)
O1 Ni1 O1 2_655 4_555 180.0(5)
O1 Ni1 O3 2_655 . 83.03(12)
O1 Ni1 O3 2_655 2_655 96.97(12)
O1 Ni1 O1 3_655 4_555 92.53(10)
O1 Ni1 O3 3_655 . 83.03(12)
O1 Ni1 O3 3_655 2_655 96.97(12)
O1 Ni1 O3 4_555 . 96.97(12)
O1 Ni1 O3 4_555 2_655 83.03(12)
O3 Ni1 O3 . 2_655 180.0(5)
Ni2b Ni2a Na2 . . 93.85(16)
Ni2b Ni2a Na2 . 2_656 93.85(16)
Ni2b Ni2a O11 . . 105.6(3)
Ni2b Ni2a O11 . 2_656 105.6(3)
Na2 Ni2a Na2 . 2_656 172.3(3)
Na2 Ni2a O11 . . 106.17(12)
Na2 Ni2a O11 . 2_656 71.66(9)
Na2 Ni2a O11 2_656 . 71.66(9)
Na2 Ni2a O11 2_656 2_656 106.17(12)
O11 Ni2a O11 . 2_656 148.7(5)
Ni2a Ni2b Na2 . . 77.1(13)
Ni2a Ni2b Na2 . 2_656 77.1(13)
Ni2a Ni2b O2 . 7_656 116(2)
Ni2a Ni2b O2 . 8_455 116(2)
Na2 Ni2b Na2 . 2_656 154(3)
Na2 Ni2b O2 . 7_656 158(2)
Na2 Ni2b O2 . 8_455 43.1(7)
Na2 Ni2b O2 2_656 7_656 43.1(7)
Na2 Ni2b O2 2_656 8_455 158(2)
O2 Ni2b O2 7_656 8_455 127(4)
O4 Ni3 O5 8_555 . 92.46(12)
O4 Ni3 O6 8_555 7_655 84.64(13)
O4 Ni3 O10 8_555 2_756 82.32(12)
O4 Ni3 O15 8_555 . 169.39(11)
O5 Ni3 O6 . 7_655 84.66(12)
O5 Ni3 O10 . 2_756 170.33(16)
O5 Ni3 O15 . . 94.46(12)
O6 Ni3 O10 7_655 2_756 86.74(12)
O6 Ni3 O15 7_655 . 103.99(12)
O10 Ni3 O15 2_756 . 91.91(12)
O1 Ni4 O4 . . 90.49(11)
O1 Ni4 O10 . 7_656 166.43(12)
O1 Ni4 O11 . . 97.17(13)
O1 Ni4 O12 . . 93.57(12)
O4 Ni4 O10 . 7_656 80.96(11)
O4 Ni4 O11 . . 92.27(12)
O4 Ni4 O12 . . 175.26(15)
O10 Ni4 O11 7_656 . 93.70(14)
O10 Ni4 O12 7_656 . 95.48(12)
O11 Ni4 O12 . . 84.81(12)
O6 Ni5 O6 . 2_655 108.95(13)
O6 Ni5 O13 . . 103.20(12)
O6 Ni5 O13 . 2_655 101.19(12)
O6 Ni5 O13 2_655 . 101.19(12)
O6 Ni5 O13 2_655 2_655 103.20(12)
O13 Ni5 O13 . 2_655 137.37(11)
O14 Ni6 O14 5_446 6_545 180.0(5)
O14 Ni6 O15 5_446 1_455 85.74(12)
O14 Ni6 O15 5_446 2_656 94.26(12)
O14 Ni6 O15 5_446 3_656 94.26(12)
O14 Ni6 O15 5_446 4_455 85.74(12)
O14 Ni6 O15 6_545 1_455 94.26(12)
O14 Ni6 O15 6_545 2_656 85.74(12)
O14 Ni6 O15 6_545 3_656 85.74(12)
O14 Ni6 O15 6_545 4_455 94.26(12)
O15 Ni6 O15 1_455 2_656 89.57(10)
O15 Ni6 O15 1_455 3_656 180.0(5)
O15 Ni6 O15 1_455 4_455 90.43(10)
O15 Ni6 O15 2_656 3_656 90.43(10)
O15 Ni6 O15 2_656 4_455 180.0(5)
O15 Ni6 O15 3_656 4_455 89.57(10)
Na2 As1 Na3 8_555 . 120.62(5)
Na2 As1 O2 8_555 . 42.36(13)
Na2 As1 O10 8_555 . 102.64(10)
Na2 As1 O12 8_555 . 81.93(11)
Na2 As1 O15 8_555 . 130.93(11)
Na3 As1 O2 . . 126.42(12)
Na3 As1 O10 . . 127.00(12)
Na3 As1 O12 . . 55.54(13)
Na3 As1 O15 . . 51.68(13)
O2 As1 O10 . . 105.90(14)
O2 As1 O12 . . 119.59(14)
O2 As1 O15 . . 98.30(17)
O10 As1 O12 . . 107.84(17)
O10 As1 O15 . . 118.79(13)
O12 As1 O15 . . 106.93(14)
O1 As2 O4 . 2_655 113.78(13)
O1 As2 O5 . . 110.07(15)
O1 As2 O13 . . 98.34(16)
O4 As2 O5 2_655 . 114.98(17)
O4 As2 O13 2_655 . 100.05(14)
O5 As2 O13 . . 118.36(14)
O3 As3 O9 . . 115.8(2)
O3 As3 O11 . . 112.91(14)
O3 As3 O11 . 4_555 112.91(14)
O9 As3 O11 . . 103.68(16)
O9 As3 O11 . 4_555 103.68(16)
O11 As3 O11 . 4_555 106.83(13)
Na1 As4 Na2 2_655 6_555 145.04(5)
Na1 As4 Na2 2_655 7_555 145.04(5)
Na1 As4 O6 2_655 . 51.71(9)
Na1 As4 O6 2_655 4_565 51.71(9)
Na1 As4 O8 2_655 . 132.24(16)
Na1 As4 O14 2_655 . 119.95(18)
Na2 As4 Na2 6_555 7_555 63.58(5)
Na2 As4 O6 6_555 . 154.25(13)
Na2 As4 O6 6_555 4_565 94.48(10)
Na2 As4 O8 6_555 . 44.13(10)
Na2 As4 O14 6_555 . 77.65(15)
Na2 As4 O6 7_555 . 94.48(10)
Na2 As4 O6 7_555 4_565 154.25(13)
Na2 As4 O8 7_555 . 44.13(10)
Na2 As4 O14 7_555 . 77.65(15)
O6 As4 O6 . 4_565 102.64(12)
O6 As4 O8 . . 110.86(15)
O6 As4 O14 . . 112.34(14)
O6 As4 O8 4_565 . 110.86(15)
O6 As4 O14 4_565 . 112.34(14)
O8 As4 O14 . . 107.8(2)
As4 Na1 Na2 2_655 6_555 110.70(11)
As4 Na1 Na2 2_655 7_555 110.70(11)
As4 Na1 Na3 2_655 5_455 87.08(8)
As4 Na1 O8 2_655 . 83.94(14)
Na2 Na1 Na2 6_555 7_555 56.69(7)
Na2 Na1 Na3 6_555 5_455 145.38(8)
Na2 Na1 O8 6_555 . 40.16(9)
Na2 Na1 Na3 7_555 5_455 145.38(8)
Na2 Na1 O8 7_555 . 40.16(9)
Na3 Na1 O8 5_455 . 171.02(14)
Ni2a Na2 Ni2b . . 9.1(13)
Ni2a Na2 As1 . 8_455 61.00(16)
Ni2a Na2 As4 . 6_545 151.93(17)
Ni2a Na2 Na1 . 6_545 101.59(12)
Ni2a Na2 Na2 . 4_555 93.85(17)
Ni2a Na2 O2 . 8_455 41.55(17)
Ni2a Na2 O8 . 6_545 129.3(2)
Ni2a Na2 O13 . 8_455 121.44(17)
Ni2b Na2 As1 . 8_455 52.1(12)
Ni2b Na2 As4 . 6_545 160.9(13)
Ni2b Na2 Na1 . 6_545 105.7(6)
Ni2b Na2 Na2 . 4_555 102.9(13)
Ni2b Na2 O2 . 8_455 33.1(12)
Ni2b Na2 O8 . 6_545 137.2(11)
Ni2b Na2 O13 . 8_455 114.0(11)
As1 Na2 As4 8_455 6_545 145.50(8)
As1 Na2 Na1 8_455 6_545 129.31(10)
As1 Na2 Na2 8_455 4_555 152.92(7)
As1 Na2 O2 8_455 8_455 30.22(10)
As1 Na2 O8 8_455 6_545 162.71(11)
As1 Na2 O13 8_455 8_455 74.79(8)
As4 Na2 Na1 6_545 6_545 69.02(7)
As4 Na2 Na2 6_545 4_555 58.21(5)
As4 Na2 O2 6_545 8_455 164.23(11)
As4 Na2 O8 6_545 6_545 30.00(15)
As4 Na2 O13 6_545 8_455 83.39(9)
Na1 Na2 Na2 6_545 4_555 61.65(6)
Na1 Na2 O2 6_545 8_455 104.27(14)
Na1 Na2 O8 6_545 6_545 41.18(16)
Na1 Na2 O13 6_545 8_455 77.57(10)
Na2 Na2 O2 4_555 8_455 132.33(13)
Na2 Na2 O8 4_555 6_545 43.30(8)
Na2 Na2 O13 4_555 8_455 130.98(10)
O2 Na2 O8 8_455 6_545 145.4(2)
O2 Na2 O13 8_455 8_455 81.18(12)
O8 Na2 O13 6_545 8_455 88.13(11)
As1 Na3 As1 . 4_555 115.32(9)
As1 Na3 Na1 . 5_545 98.15(10)
As1 Na3 Na1 4_555 5_545 98.15(10)
Ni1 O1 Ni4 . . 125.67(17)
Ni1 O1 As2 . . 123.00(15)
Ni4 O1 As2 . . 93.49(12)
Ni2b O2 As1 7_656 . 107.3(16)
Ni2b O2 Na2 7_656 8_555 103.8(19)
As1 O2 Na2 . 8_555 107.4(2)
Ni1 O3 As3 . . 121.8(2)
Ni3 O4 Ni4 8_455 . 96.68(11)
Ni3 O4 As2 8_455 2_655 124.13(16)
Ni4 O4 As2 . 2_655 139.19(19)
Ni3 O5 As2 . . 129.51(19)
Ni3 O6 Ni5 7_655 . 104.78(13)
Ni3 O6 As4 7_655 . 121.23(17)
Ni5 O6 As4 . . 118.91(19)
As4 O8 Na1 . . 143.8(2)
As4 O8 Na2 . 6_555 105.9(2)
As4 O8 Na2 . 7_555 105.9(2)
Na1 O8 Na2 . 6_555 98.65(19)
Na1 O8 Na2 . 7_555 98.65(19)
Na2 O8 Na2 6_555 7_555 93.40(14)
Ni3 O10 Ni4 2_756 7_656 99.49(11)
Ni3 O10 As1 2_756 . 132.3(2)
Ni4 O10 As1 7_656 . 122.37(14)
Ni2a O11 Ni4 . . 121.2(3)
Ni2a O11 As3 . . 100.3(3)
Ni4 O11 As3 . . 128.29(18)
Ni4 O12 As1 . . 134.0(2)
Ni5 O13 As2 . . 97.57(12)
Ni5 O13 Na2 . 8_555 114.05(13)
As2 O13 Na2 . 8_555 142.98(18)
Ni6 O14 As4 5_554 . 133.6(2)
Ni3 O15 Ni6 . 1_655 124.68(17)
Ni3 O15 As1 . . 97.52(13)
Ni6 O15 As1 1_655 . 120.85(15)

loop_
_geom_bond_atom_site_label_1
_geom_bond_atom_site_label_2
_geom_bond_site_symmetry_2
_geom_bond_distance
Ni1 O1 . 2.068(2)
Ni1 O1 2_655 2.068(2)
Ni1 O1 3_655 2.068(2)
Ni1 O1 4_555 2.068(2)
Ni1 O3 . 2.081(6)
Ni1 O3 2_655 2.081(6)
Ni2a Ni2b . 0.51(7)
Ni2a Na2 . 3.185(2)
Ni2a Na2 2_656 3.185(2)
Ni2a O11 . 1.974(4)
Ni2a O11 2_656 1.974(4)
Ni2b Na2 . 3.260(17)
Ni2b Na2 2_656 3.260(17)
Ni2b O2 7_656 1.83(3)
Ni2b O2 8_455 1.83(3)
Ni3 O4 8_555 2.058(3)
Ni3 O5 . 2.047(3)
Ni3 O6 7_655 2.069(3)
Ni3 O10 2_756 2.029(3)
Ni3 O15 . 2.077(3)
Ni4 O1 . 2.068(3)
Ni4 O4 . 2.101(3)
Ni4 O10 7_656 2.042(3)
Ni4 O11 . 1.980(4)
Ni4 O12 . 2.041(3)
Ni5 O6 . 2.029(3)
Ni5 O6 2_655 2.029(3)
Ni5 O13 . 2.097(3)
Ni5 O13 2_655 2.097(3)
Ni6 O14 5_446 2.030(6)
Ni6 O14 6_545 2.030(6)
Ni6 O15 1_455 2.049(2)
Ni6 O15 2_656 2.049(2)
Ni6 O15 3_656 2.049(2)
Ni6 O15 4_455 2.049(2)
As1 Na2 8_555 3.249(2)
As1 Na3 . 3.1713(16)
As1 O2 . 1.714(3)
As1 O10 . 1.681(3)
As1 O12 . 1.664(3)
As1 O15 . 1.702(3)
As2 O1 . 1.711(3)
As2 O4 2_655 1.696(3)
As2 O5 . 1.659(3)
As2 O13 . 1.716(3)
As3 O3 . 1.650(4)
As3 O9 . 1.667(7)
As3 O11 . 1.697(3)
As3 O11 4_555 1.697(3)
As4 Na1 2_655 3.240(3)
As4 Na2 6_555 3.190(2)
As4 Na2 7_555 3.190(2)
As4 O6 . 1.707(3)
As4 O6 4_565 1.707(3)
As4 O8 . 1.658(6)
As4 O14 . 1.660(5)
Na1 Na2 6_555 3.540(4)
Na1 Na2 7_555 3.540(4)
Na1 Na3 5_455 3.923(6)
Na1 O8 . 2.358(7)
Na2 Na2 4_555 3.361(3)
Na2 O2 8_455 2.294(4)
Na2 O8 6_545 2.309(3)
Na2 O13 8_455 2.429(3)

_cod_database_fobs_code 2241638
